data_7021218
loop_
_publ_author_name
'Tian, Guoxin'
'Teat, Simon J.'
'Rao, Linfeng'

_publ_section_title
;
 Thermodynamic studies of U(vi) complexation with glutardiamidoxime for
 sequestration of uranium from seawater.
;
_journal_issue 16
_journal_name_full 'Dalton transactions (Cambridge, England : 2003)'
_journal_page_first 5690
_journal_page_last 5696
_journal_paper_doi 10.1039/c3dt32940b
_journal_volume 42
_journal_year 2013
_chemical_formula_sum 'C5 H14 N4 O3'
_chemical_formula_weight 178.20
_chemical_name_common glutardiamidoxime
_chemical_name_systematic
;
?
;
_space_group_IT_number 2
_symmetry_cell_setting triclinic
_symmetry_space_group_name_Hall '-P 1'
_symmetry_space_group_name_H-M 'P -1'
_atom_sites_solution_hydrogens mixed
_atom_sites_solution_primary direct
_atom_sites_solution_secondary difmap
_audit_creation_method SHELXL-97
_cell_angle_alpha 74.802(2)
_cell_angle_beta 89.821(2)
_cell_angle_gamma 88.107(2)
_cell_formula_units_Z 8
_cell_length_a 8.3203(9)
_cell_length_b 11.6780(13)
_cell_length_c 18.750(2)
_cell_measurement_reflns_used 9380
_cell_measurement_temperature 100(2)
_cell_measurement_theta_max 33.61
_cell_measurement_theta_min 3.27
_cell_volume 1757.1(3)
_computing_cell_refinement 'Bruker SAINT v7.60a'
_computing_data_collection 'Bruker APEX 2'
_computing_data_reduction 'Bruker SAINT v7.60a'
_computing_molecular_graphics 'Bruker SHELXTL'
_computing_publication_material 'Bruker SHELXTL & local programs'
_computing_structure_refinement 'Bruker SHELXTL'
_computing_structure_solution 'Bruker SHELXTL'
_diffrn_ambient_temperature 100(2)
_diffrn_measured_fraction_theta_full 0.994
_diffrn_measured_fraction_theta_max 0.990
_diffrn_measurement_device_type 'Bruker APEX II CCD diffractometer'
_diffrn_measurement_method '\w rotation with narrow frames'
_diffrn_radiation_monochromator 'silicon 111'
_diffrn_radiation_source 'Advanced Light Source station 11.3.1'
_diffrn_radiation_type synchrotron
_diffrn_radiation_wavelength 0.77490
_diffrn_reflns_av_R_equivalents 0.0409
_diffrn_reflns_av_sigmaI/netI 0.0161
_diffrn_reflns_limit_h_max 11
_diffrn_reflns_limit_h_min -11
_diffrn_reflns_limit_k_max 16
_diffrn_reflns_limit_k_min -15
_diffrn_reflns_limit_l_max 26
_diffrn_reflns_limit_l_min 0
_diffrn_reflns_number 144482
_diffrn_reflns_theta_full 30.00
_diffrn_reflns_theta_max 33.64
_diffrn_reflns_theta_min 2.93
_diffrn_standards_number 0
_exptl_absorpt_coefficient_mu 0.110
_exptl_absorpt_correction_T_max 0.95
_exptl_absorpt_correction_T_min 0.94
_exptl_absorpt_correction_type multi-scan
_exptl_absorpt_process_details 'TWINABS v2008/2 Bruker AXS Madison WI USA'
_exptl_crystal_colour colourless
_exptl_crystal_density_diffrn 1.347
_exptl_crystal_density_method 'not measured'
_exptl_crystal_description plate
_exptl_crystal_F_000 768
_exptl_crystal_size_max 0.20
_exptl_crystal_size_mid 0.17
_exptl_crystal_size_min 0.04
_refine_diff_density_max 0.491
_refine_diff_density_min -0.252
_refine_diff_density_rms 0.047
_refine_ls_extinction_method none
_refine_ls_goodness_of_fit_ref 1.029
_refine_ls_hydrogen_treatment mixed
_refine_ls_matrix_type full
_refine_ls_number_parameters 560
_refine_ls_number_reflns 10633
_refine_ls_number_restraints 0
_refine_ls_restrained_S_all 1.029
_refine_ls_R_factor_all 0.0407
_refine_ls_R_factor_gt 0.0377
_refine_ls_shift/su_max 0.001
_refine_ls_shift/su_mean 0.000
_refine_ls_structure_factor_coef Fsqd
_refine_ls_weighting_details 'calc w=1/[\s^2^(Fo^2^)+(0.0622P)^2^+0.3971P] where P=(Fo^2^+2Fc^2^)/3'
_refine_ls_weighting_scheme calc
_refine_ls_wR_factor_gt 0.1034
_refine_ls_wR_factor_ref 0.1059
_reflns_number_gt 9808
_reflns_number_total 10633
_reflns_threshold_expression I>2\s(I)
_cod_data_source_file c3dt32940b.txt
_cod_data_source_block Glutardiamidoxime
_cod_original_sg_symbol_H-M P-1
_cod_database_code 7021218

loop_
_symmetry_equiv_pos_as_xyz
'x, y, z'
'-x, -y, -z'

loop_
_atom_site_label
_atom_site_type_symbol
_atom_site_fract_x
_atom_site_fract_y
_atom_site_fract_z
_atom_site_U_iso_or_equiv
_atom_site_adp_type
_atom_site_occupancy
_atom_site_symmetry_multiplicity
_atom_site_calc_flag
_atom_site_refinement_flags
O1A O 0.41616(8) -0.01594(6) 0.77135(4) 0.01980(13) Uani 1 1 d .
H1OA H 0.467(2) -0.0590(16) 0.7436(10) 0.041(4) Uiso 1 1 d .
N1A N 0.45578(12) 0.10504(8) 0.73617(5) 0.02548(17) Uani 1 1 d .
N2A N 0.32623(16) 0.14052(10) 0.83902(7) 0.0406(3) Uani 1 1 d .
H1NA H 0.306(2) 0.0573(17) 0.8604(10) 0.043(4) Uiso 1 1 d .
H2NA H 0.315(2) 0.1903(18) 0.8674(11) 0.051 Uiso 1 1 d .
C1A C 0.40664(12) 0.17524(8) 0.77516(5) 0.02276(18) Uani 1 1 d .
C2A C 0.44437(16) 0.30495(9) 0.74877(6) 0.0314(2) Uani 1 1 d .
H2AA H 0.5626 0.3118 0.7460 0.038 Uiso 1 1 calc R
H2AB H 0.4052 0.3454 0.7861 0.038 Uiso 1 1 calc R
C3A C 0.37230(12) 0.36995(8) 0.67407(5) 0.02032(16) Uani 1 1 d .
H3AA H 0.2546 0.3600 0.6745 0.024 Uiso 1 1 calc R
H3AB H 0.4191 0.3366 0.6349 0.024 Uiso 1 1 calc R
C4A C 0.40882(11) 0.50170(8) 0.65837(5) 0.02033(17) Uani 1 1 d .
H4AA H 0.3661 0.5319 0.6996 0.024 Uiso 1 1 calc R
H4AB H 0.5270 0.5093 0.6580 0.024 Uiso 1 1 calc R
C5A C 0.34172(11) 0.57934(8) 0.58736(5) 0.01784(15) Uani 1 1 d .
N3A N 0.44071(9) 0.64208(7) 0.54147(5) 0.01978(15) Uani 1 1 d .
O2A O 0.35729(8) 0.71446(6) 0.47823(4) 0.02197(14) Uani 1 1 d .
H2OA H 0.433(2) 0.7659(17) 0.4577(10) 0.045(5) Uiso 1 1 d .
N4A N 0.17937(9) 0.57836(7) 0.57445(5) 0.02015(15) Uani 1 1 d .
H3NA H 0.1141(17) 0.5510(13) 0.6170(8) 0.024 Uiso 1 1 d .
H4NA H 0.1407(19) 0.6396(15) 0.5443(9) 0.033(4) Uiso 1 1 d .
O1B O 0.82239(8) -0.18319(7) 1.01751(4) 0.02135(14) Uani 1 1 d .
H1OB H 0.897(2) -0.2354(16) 1.0427(10) 0.041(4) Uiso 1 1 d .
N1B N 0.90019(9) -0.12984(7) 0.94875(4) 0.01835(14) Uani 1 1 d .
N2B N 0.63408(10) -0.07716(8) 0.91057(5) 0.02237(16) Uani 1 1 d .
H1NB H 0.5955(18) -0.1216(15) 0.9481(9) 0.031(4) Uiso 1 1 d .
H2NB H 0.5719(18) -0.0487(14) 0.8714(8) 0.027(3) Uiso 1 1 d .
C1B C 0.79409(11) -0.07777(7) 0.89940(5) 0.01689(15) Uani 1 1 d .
C2B C 0.85684(11) -0.01174(8) 0.82539(5) 0.01902(16) Uani 1 1 d .
H2BA H 0.7895 -0.0291 0.7863 0.023 Uiso 1 1 calc R
H2BB H 0.9676 -0.0416 0.8198 0.023 Uiso 1 1 calc R
C3B C 0.85886(12) 0.12331(8) 0.81358(5) 0.01948(16) Uani 1 1 d .
H3BA H 0.7516 0.1537 0.8244 0.023 Uiso 1 1 calc R
H3BB H 0.9382 0.1431 0.8474 0.023 Uiso 1 1 calc R
C4B C 0.90360(16) 0.18056(9) 0.73364(6) 0.0301(2) Uani 1 1 d .
H4BA H 1.0118 0.1496 0.7246 0.036 Uiso 1 1 calc R
H4BB H 0.8271 0.1546 0.7012 0.036 Uiso 1 1 calc R
C5B C 0.90499(12) 0.31420(8) 0.71058(5) 0.02119(17) Uani 1 1 d .
N3B N 0.96145(10) 0.36960(7) 0.75585(4) 0.02051(15) Uani 1 1 d .
O2B O 0.96315(8) 0.49524(6) 0.72084(4) 0.01996(13) Uani 1 1 d .
H2OB H 1.003(2) 0.5219(16) 0.7527(10) 0.038(4) Uiso 1 1 d .
N4B N 0.84947(15) 0.36797(9) 0.64213(5) 0.0345(2) Uani 1 1 d .
H3NB H 0.8108(17) 0.3250(13) 0.6094(8) 0.025(3) Uiso 1 1 d .
H4NB H 0.851(2) 0.4458(16) 0.6245(10) 0.040(4) Uiso 1 1 d .
O1C O 0.57351(9) 0.22095(7) 0.96890(5) 0.02774(16) Uani 1 1 d .
H1OC H 0.525(2) 0.9656(17) 0.5994(10) 0.042(4) Uiso 1 1 d .
N1C N 0.65332(10) 0.33141(8) 0.95076(5) 0.02260(16) Uani 1 1 d .
N2C N 0.38953(10) 0.40449(8) 0.92358(5) 0.02324(16) Uani 1 1 d .
H2NC H 0.3302(19) 0.4659(15) 0.9178(9) 0.032(4) Uiso 1 1 d .
H1NC H 0.3505(18) 0.3343(15) 0.9491(9) 0.030(4) Uiso 1 1 d .
C1C C 0.55031(11) 0.41845(8) 0.92809(5) 0.01927(16) Uani 1 1 d .
C2C C 0.61449(11) 0.54115(8) 0.90133(5) 0.02003(16) Uani 1 1 d .
H2CA H 0.7269 0.5403 0.9186 0.024 Uiso 1 1 calc R
H2CB H 0.5501 0.5964 0.9230 0.024 Uiso 1 1 calc R
C3C C 0.60923(11) 0.58633(8) 0.81684(5) 0.01844(16) Uani 1 1 d .
H3CA H 0.6703 0.5299 0.7949 0.022 Uiso 1 1 calc R
H3CB H 0.4964 0.5908 0.7995 0.022 Uiso 1 1 calc R
C4C C 0.68155(11) 0.70936(8) 0.79126(5) 0.01838(16) Uani 1 1 d .
H4CA H 0.6268 0.7632 0.8172 0.022 Uiso 1 1 calc R
H4CB H 0.7967 0.7029 0.8054 0.022 Uiso 1 1 calc R
C5C C 0.66682(10) 0.76274(8) 0.70937(5) 0.01663(15) Uani 1 1 d .
N3C N 0.58155(9) 0.86044(7) 0.68711(4) 0.01798(14) Uani 1 1 d .
O2C O 0.57795(9) 0.89733(6) 0.60803(4) 0.02127(13) Uani 1 1 d .
H2OC H 0.650(2) 0.1711(17) 0.9880(10) 0.044(5) Uiso 1 1 d .
N4C N 0.74305(10) 0.70799(8) 0.66290(5) 0.02163(15) Uani 1 1 d .
H3NC H 0.7897(18) 0.6400(14) 0.6811(8) 0.028(4) Uiso 1 1 d .
H4NC H 0.721(2) 0.7320(16) 0.6173(10) 0.039(4) Uiso 1 1 d .
O1D O 0.90987(9) 1.43866(6) 0.10179(4) 0.02176(13) Uani 1 1 d .
H1OD H 0.957(2) 1.5051(16) 0.0945(9) 0.038(4) Uiso 1 1 d .
N1D N 0.90266(9) 1.39836(7) 0.18062(4) 0.01803(14) Uani 1 1 d .
N2D N 0.77038(11) 1.24193(8) 0.15227(5) 0.02224(16) Uani 1 1 d .
H1ND H 0.7917(19) 1.2680(15) 0.1072(9) 0.034(4) Uiso 1 1 d .
H2ND H 0.7399(19) 1.1717(16) 0.1685(9) 0.035(4) Uiso 1 1 d .
C1D C 0.83197(10) 1.29783(8) 0.20046(5) 0.01651(15) Uani 1 1 d .
C2D C 0.81649(10) 1.24337(8) 0.28202(5) 0.01728(15) Uani 1 1 d .
H2DA H 0.7011 1.2329 0.2942 0.021 Uiso 1 1 calc R
H2DB H 0.8580 1.2990 0.3088 0.021 Uiso 1 1 calc R
C3D C 0.90648(10) 1.12311(8) 0.30962(5) 0.01671(15) Uani 1 1 d .
H3DA H 0.8580 1.0640 0.2875 0.020 Uiso 1 1 calc R
H3DB H 1.0204 1.1308 0.2942 0.020 Uiso 1 1 calc R
C4D C 0.89731(11) 1.08083(8) 0.39399(5) 0.01772(15) Uani 1 1 d .
H4DA H 0.9524 1.1378 0.4157 0.021 Uiso 1 1 calc R
H4DB H 0.7832 1.0799 0.4091 0.021 Uiso 1 1 calc R
C5D C 0.97294(10) 0.95918(8) 0.42401(5) 0.01670(15) Uani 1 1 d .
N3D N 0.87701(9) 0.87238(7) 0.44722(5) 0.01921(15) Uani 1 1 d .
O2D O 0.96743(8) 0.76284(6) 0.47178(4) 0.02304(14) Uani 1 1 d .
H2OD H 0.892(2) 0.7162(16) 0.4868(9) 0.039(4) Uiso 1 1 d .
N4D N 1.13514(9) 0.94543(7) 0.42260(5) 0.01966(15) Uani 1 1 d .
H3ND H 1.1921(19) 1.0077(15) 0.4166(9) 0.034(4) Uiso 1 1 d .
H4ND H 1.1760(18) 0.8777(14) 0.4467(8) 0.027(3) Uiso 1 1 d .
O1W O 0.55586(8) 0.88216(6) 0.41181(4) 0.01929(13) Uani 1 1 d .
H1WB H 0.556(2) 0.8762(15) 0.3678(10) 0.038(4) Uiso 1 1 d .
H1WA H 0.653(2) 0.8755(18) 0.4247(11) 0.053(5) Uiso 1 1 d .
O3W O 0.96826(8) 0.34589(6) 0.90634(4) 0.01908(13) Uani 1 1 d .
H3WA H 0.965(2) 0.3444(16) 0.8615(10) 0.041(4) Uiso 1 1 d .
H3WB H 0.877(2) 0.3346(17) 0.9221(10) 0.044(5) Uiso 1 1 d .
O2W O 0.76589(9) 0.58905(6) 0.52520(4) 0.02097(13) Uani 1 1 d .
H2WA H 0.662(3) 0.6033(19) 0.5277(11) 0.057(6) Uiso 1 1 d .
H2WB H 0.779(2) 0.5430(16) 0.4961(10) 0.039(4) Uiso 1 1 d .
O4W O 0.79015(9) 0.06041(7) 1.04429(4) 0.02433(14) Uani 1 1 d .
H4WB H 0.884(2) 0.0795(16) 1.0457(10) 0.042(4) Uiso 1 1 d .
H4WA H 0.801(2) -0.0052(18) 1.0296(10) 0.046(5) Uiso 1 1 d .

loop_
_atom_site_aniso_label
_atom_site_aniso_U_11
_atom_site_aniso_U_22
_atom_site_aniso_U_33
_atom_site_aniso_U_23
_atom_site_aniso_U_13
_atom_site_aniso_U_12
O1A 0.0230(3) 0.0150(3) 0.0202(3) -0.0024(2) 0.0013(2) -0.0019(2)
N1A 0.0396(5) 0.0172(4) 0.0183(4) -0.0012(3) 0.0016(3) -0.0096(3)
N2A 0.0567(7) 0.0231(5) 0.0427(6) -0.0099(4) 0.0236(5) -0.0016(4)
C1A 0.0264(5) 0.0171(4) 0.0221(4) -0.0003(3) -0.0050(3) -0.0010(3)
C2A 0.0481(6) 0.0169(4) 0.0256(5) 0.0018(4) -0.0124(4) -0.0060(4)
C3A 0.0250(4) 0.0147(4) 0.0200(4) -0.0021(3) -0.0026(3) -0.0008(3)
C4A 0.0236(4) 0.0150(4) 0.0210(4) -0.0021(3) -0.0047(3) -0.0012(3)
C5A 0.0194(4) 0.0135(3) 0.0202(4) -0.0038(3) -0.0025(3) 0.0004(3)
N3A 0.0186(3) 0.0167(3) 0.0218(4) -0.0011(3) -0.0041(3) 0.0004(3)
O2A 0.0195(3) 0.0198(3) 0.0219(3) 0.0029(2) -0.0030(2) -0.0020(2)
N4A 0.0170(4) 0.0175(3) 0.0230(4) -0.0002(3) -0.0009(3) -0.0004(3)
O1B 0.0182(3) 0.0254(3) 0.0161(3) 0.0021(2) 0.0012(2) 0.0008(2)
N1B 0.0181(3) 0.0181(3) 0.0164(3) 0.0000(3) 0.0013(2) -0.0017(3)
N2B 0.0179(4) 0.0252(4) 0.0197(4) 0.0017(3) -0.0023(3) -0.0002(3)
C1B 0.0199(4) 0.0127(3) 0.0172(4) -0.0023(3) -0.0005(3) -0.0019(3)
C2B 0.0256(4) 0.0139(4) 0.0164(4) -0.0018(3) 0.0007(3) -0.0025(3)
C3B 0.0267(4) 0.0131(4) 0.0173(4) -0.0015(3) -0.0002(3) -0.0020(3)
C4B 0.0577(7) 0.0136(4) 0.0183(4) -0.0023(3) 0.0057(4) -0.0076(4)
C5B 0.0308(5) 0.0148(4) 0.0166(4) -0.0013(3) 0.0020(3) -0.0036(3)
N3B 0.0291(4) 0.0114(3) 0.0189(3) -0.0002(3) -0.0026(3) -0.0008(3)
O2B 0.0269(3) 0.0116(3) 0.0201(3) -0.0016(2) -0.0035(2) -0.0016(2)
N4B 0.0640(7) 0.0186(4) 0.0199(4) -0.0022(3) -0.0115(4) -0.0075(4)
O1C 0.0196(3) 0.0191(3) 0.0384(4) 0.0037(3) 0.0007(3) -0.0038(2)
N1C 0.0185(4) 0.0195(4) 0.0265(4) 0.0003(3) 0.0015(3) -0.0041(3)
N2C 0.0172(4) 0.0237(4) 0.0248(4) 0.0008(3) -0.0007(3) -0.0009(3)
C1C 0.0188(4) 0.0217(4) 0.0157(4) -0.0020(3) 0.0003(3) -0.0025(3)
C2C 0.0211(4) 0.0192(4) 0.0189(4) -0.0033(3) -0.0010(3) -0.0022(3)
C3C 0.0208(4) 0.0161(4) 0.0177(4) -0.0028(3) 0.0004(3) -0.0026(3)
C4C 0.0195(4) 0.0156(4) 0.0198(4) -0.0040(3) -0.0012(3) -0.0017(3)
C5C 0.0143(4) 0.0149(4) 0.0205(4) -0.0040(3) 0.0001(3) -0.0027(3)
N3C 0.0187(3) 0.0160(3) 0.0178(3) -0.0020(3) 0.0007(2) -0.0009(3)
O2C 0.0248(3) 0.0183(3) 0.0183(3) -0.0006(2) -0.0006(2) 0.0010(2)
N4C 0.0249(4) 0.0181(4) 0.0216(4) -0.0053(3) 0.0001(3) 0.0038(3)
O1D 0.0268(3) 0.0185(3) 0.0181(3) -0.0011(2) 0.0006(2) -0.0043(2)
N1D 0.0196(3) 0.0155(3) 0.0175(3) -0.0017(3) -0.0016(2) -0.0011(3)
N2D 0.0279(4) 0.0187(4) 0.0211(4) -0.0063(3) -0.0001(3) -0.0069(3)
C1D 0.0144(4) 0.0146(4) 0.0205(4) -0.0048(3) -0.0009(3) 0.0010(3)
C2D 0.0182(4) 0.0141(3) 0.0193(4) -0.0040(3) 0.0005(3) -0.0001(3)
C3D 0.0174(4) 0.0142(3) 0.0180(4) -0.0034(3) -0.0009(3) 0.0004(3)
C4D 0.0188(4) 0.0150(4) 0.0185(4) -0.0030(3) 0.0007(3) 0.0003(3)
C5D 0.0173(4) 0.0160(4) 0.0165(4) -0.0037(3) -0.0002(3) 0.0002(3)
N3D 0.0172(3) 0.0143(3) 0.0241(4) -0.0017(3) -0.0013(3) 0.0014(2)
O2D 0.0175(3) 0.0134(3) 0.0348(4) -0.0003(3) -0.0017(3) 0.0002(2)
N4D 0.0161(3) 0.0174(3) 0.0239(4) -0.0026(3) -0.0003(3) -0.0012(3)
O1W 0.0193(3) 0.0181(3) 0.0182(3) -0.0006(2) -0.0023(2) -0.0010(2)
O3W 0.0183(3) 0.0187(3) 0.0182(3) -0.0010(2) -0.0006(2) -0.0023(2)
O2W 0.0200(3) 0.0176(3) 0.0249(3) -0.0048(3) -0.0024(2) -0.0017(2)
O4W 0.0186(3) 0.0203(3) 0.0344(4) -0.0078(3) 0.0007(3) -0.0015(2)

loop_
_atom_type_symbol
_atom_type_description
_atom_type_scat_dispersion_real
_atom_type_scat_dispersion_imag
_atom_type_scat_source
C C 0.0033 0.0016 'International Tables Vol C Tables 4.2.6.8 and 6.1.1.4'
H H 0.0000 0.0000 'International Tables Vol C Tables 4.2.6.8 and 6.1.1.4'
N N 0.0061 0.0033 'International Tables Vol C Tables 4.2.6.8 and 6.1.1.4'
O O 0.0106 0.0060 'International Tables Vol C Tables 4.2.6.8 and 6.1.1.4'

loop_
_geom_angle_atom_site_label_1
_geom_angle_atom_site_label_2
_geom_angle_atom_site_label_3
_geom_angle
H1OA O1A N1A 104.1(11)
O1A N1A C1A 110.82(8)
H1NA N2A H2NA 118.7(17)
H1NA N2A C1A 120.4(11)
H2NA N2A C1A 118.8(13)
N1A C1A N2A 124.47(10)
N1A C1A C2A 118.38(10)
N2A C1A C2A 117.13(10)
C1A C2A H2AA 108.5
C1A C2A H2AB 108.5
C1A C2A C3A 115.20(8)
H2AA C2A H2AB 107.5
H2AA C2A C3A 108.5
H2AB C2A C3A 108.5
C2A C3A H3AA 109.9
C2A C3A H3AB 109.9
C2A C3A C4A 108.82(8)
H3AA C3A H3AB 108.3
H3AA C3A C4A 109.9
H3AB C3A C4A 109.9
C3A C4A H4AA 108.4
C3A C4A H4AB 108.4
C3A C4A C5A 115.60(7)
H4AA C4A H4AB 107.4
H4AA C4A C5A 108.4
H4AB C4A C5A 108.4
C4A C5A N3A 117.75(8)
C4A C5A N4A 118.37(8)
N3A C5A N4A 123.87(8)
C5A N3A O2A 110.81(7)
N3A O2A H2OA 101.6(12)
C5A N4A H3NA 116.0(8)
C5A N4A H4NA 115.1(11)
H3NA N4A H4NA 113.3(14)
H1OB O1B N1B 103.6(11)
O1B N1B C1B 110.08(7)
H1NB N2B H2NB 119.2(14)
H1NB N2B C1B 120.4(11)
H2NB N2B C1B 117.1(10)
N1B C1B N2B 124.69(8)
N1B C1B C2B 116.69(8)
N2B C1B C2B 118.60(8)
C1B C2B H2BA 108.7
C1B C2B H2BB 108.7
C1B C2B C3B 114.11(7)
H2BA C2B H2BB 107.6
H2BA C2B C3B 108.7
H2BB C2B C3B 108.7
C2B C3B H3BA 109.9
C2B C3B H3BB 109.9
C2B C3B C4B 108.81(8)
H3BA C3B H3BB 108.3
H3BA C3B C4B 109.9
H3BB C3B C4B 109.9
C3B C4B H4BA 108.2
C3B C4B H4BB 108.2
C3B C4B C5B 116.56(8)
H4BA C4B H4BB 107.3
H4BA C4B C5B 108.2
H4BB C4B C5B 108.2
C4B C5B N3B 119.06(9)
C4B C5B N4B 116.64(9)
N3B C5B N4B 124.28(9)
C5B N3B O2B 109.95(7)
N3B O2B H2OB 102.7(12)
C5B N4B H3NB 122.7(9)
C5B N4B H4NB 121.2(11)
H3NB N4B H4NB 116.1(14)
N1C O1C H2OC 102.5(12)
O1C N1C C1C 110.21(8)
H2NC N2C H1NC 118.4(15)
H2NC N2C C1C 116.7(11)
H1NC N2C C1C 117.2(10)
N1C C1C N2C 123.74(9)
N1C C1C C2C 117.50(8)
N2C C1C C2C 118.66(8)
C1C C2C H2CA 109.2
C1C C2C H2CB 109.2
C1C C2C C3C 112.10(7)
H2CA C2C H2CB 107.9
H2CA C2C C3C 109.2
H2CB C2C C3C 109.2
C2C C3C H3CA 109.5
C2C C3C H3CB 109.5
C2C C3C C4C 110.78(7)
H3CA C3C H3CB 108.1
H3CA C3C C4C 109.5
H3CB C3C C4C 109.5
C3C C4C H4CA 108.9
C3C C4C H4CB 108.9
C3C C4C C5C 113.16(7)
H4CA C4C H4CB 107.8
H4CA C4C C5C 108.9
H4CB C4C C5C 108.9
C4C C5C N3C 117.42(8)
C4C C5C N4C 119.13(8)
N3C C5C N4C 123.45(9)
C5C N3C O2C 109.96(7)
H1OC O2C N3C 102.2(12)
C5C N4C H3NC 118.6(10)
C5C N4C H4NC 118.0(12)
H3NC N4C H4NC 121.1(15)
H1OD O1D N1D 103.1(11)
O1D N1D C1D 110.38(7)
H1ND N2D H2ND 119.8(15)
H1ND N2D C1D 118.2(11)
H2ND N2D C1D 118.8(11)
N1D C1D N2D 123.90(9)
N1D C1D C2D 116.67(8)
N2D C1D C2D 119.42(8)
C1D C2D H2DA 108.8
C1D C2D H2DB 108.8
C1D C2D C3D 113.89(7)
H2DA C2D H2DB 107.7
H2DA C2D C3D 108.8
H2DB C2D C3D 108.8
C2D C3D H3DA 109.7
C2D C3D H3DB 109.7
C2D C3D C4D 109.92(7)
H3DA C3D H3DB 108.2
H3DA C3D C4D 109.7
H3DB C3D C4D 109.7
C3D C4D H4DA 109.1
C3D C4D H4DB 109.1
C3D C4D C5D 112.45(7)
H4DA C4D H4DB 107.8
H4DA C4D C5D 109.1
H4DB C4D C5D 109.1
C4D C5D N3D 117.16(8)
C4D C5D N4D 118.94(8)
N3D C5D N4D 123.85(8)
C5D N3D O2D 110.13(7)
N3D O2D H2OD 100.0(12)
C5D N4D H3ND 118.3(11)
C5D N4D H4ND 116.7(10)
H3ND N4D H4ND 118.8(15)
H1WB O1W H1WA 105.0(17)
H3WA O3W H3WB 106.1(17)
H2WA O2W H2WB 107.2(17)
H4WB O4W H4WA 101.7(17)

loop_
_geom_bond_atom_site_label_1
_geom_bond_atom_site_label_2
_geom_bond_distance
O1A H1OA 0.908(18)
O1A N1A 1.4424(10)
N1A C1A 1.2899(14)
N2A H1NA 0.969(18)
N2A H2NA 0.89(2)
N2A C1A 1.3431(15)
C1A C2A 1.5085(14)
C2A H2AA 0.9900
C2A H2AB 0.9900
C2A C3A 1.5216(13)
C3A H3AA 0.9900
C3A H3AB 0.9900
C3A C4A 1.5294(13)
C4A H4AA 0.9900
C4A H4AB 0.9900
C4A C5A 1.4983(12)
C5A N3A 1.2885(12)
C5A N4A 1.3740(12)
N3A O2A 1.4294(10)
O2A H2OA 0.899(19)
N4A H3NA 0.954(15)
N4A H4NA 0.842(17)
O1B H1OB 0.898(18)
O1B N1B 1.4387(10)
N1B C1B 1.2961(11)
N2B H1NB 0.828(17)
N2B H2NB 0.884(15)
N2B C1B 1.3472(12)
C1B C2B 1.5012(12)
C2B H2BA 0.9900
C2B H2BB 0.9900
C2B C3B 1.5346(12)
C3B H3BA 0.9900
C3B H3BB 0.9900
C3B C4B 1.5230(13)
C4B H4BA 0.9900
C4B H4BB 0.9900
C4B C5B 1.5066(13)
C5B N3B 1.2925(12)
C5B N4B 1.3479(13)
N3B O2B 1.4422(10)
O2B H2OB 0.820(18)
N4B H3NB 0.951(15)
N4B H4NB 0.883(18)
O1C N1C 1.4303(11)
O1C H2OC 0.857(19)
N1C C1C 1.2910(12)
N2C H2NC 0.840(17)
N2C H1NC 0.904(16)
N2C C1C 1.3585(12)
C1C C2C 1.5040(13)
C2C H2CA 0.9900
C2C H2CB 0.9900
C2C C3C 1.5333(13)
C3C H3CA 0.9900
C3C H3CB 0.9900
C3C C4C 1.5330(12)
C4C H4CA 0.9900
C4C H4CB 0.9900
C4C C5C 1.5018(13)
C5C N3C 1.2954(11)
C5C N4C 1.3535(12)
N3C O2C 1.4317(10)
O2C H1OC 0.873(19)
N4C H3NC 0.858(16)
N4C H4NC 0.845(18)
O1D H1OD 0.859(18)
O1D N1D 1.4306(10)
N1D C1D 1.2953(11)
N2D H1ND 0.840(17)
N2D H2ND 0.844(17)
N2D C1D 1.3562(11)
C1D C2D 1.5013(12)
C2D H2DA 0.9900
C2D H2DB 0.9900
C2D C3D 1.5338(12)
C3D H3DA 0.9900
C3D H3DB 0.9900
C3D C4D 1.5313(12)
C4D H4DA 0.9900
C4D H4DB 0.9900
C4D C5D 1.5016(12)
C5D N3D 1.2938(12)
C5D N4D 1.3548(12)
N3D O2D 1.4297(10)
O2D H2OD 0.842(18)
N4D H3ND 0.863(17)
N4D H4ND 0.861(16)
O1W H1WB 0.846(18)
O1W H1WA 0.84(2)
O3W H3WA 0.846(18)
O3W H3WB 0.818(19)
O2W H2WA 0.88(2)
O2W H2WB 0.865(18)
O4W H4WB 0.823(19)
O4W H4WA 0.88(2)

loop_
_geom_hbond_atom_site_label_D
_geom_hbond_atom_site_label_H
_geom_hbond_atom_site_label_A
_geom_hbond_distance_DH
_geom_hbond_distance_HA
_geom_hbond_distance_DA
_geom_hbond_angle_DHA
_geom_hbond_site_symmetry_A
O1A H1OA N3C 0.908(18) 1.836(18) 2.7429(11) 176.3(16) 1_545
N2A H1NA O4W 0.969(18) 2.122(18) 2.9455(14) 141.8(15) 2_657
N2A H2NA O1B 0.89(2) 2.42(2) 3.1072(13) 134.0(16) 2_657
O2A H2OA O1W 0.899(19) 1.762(19) 2.6529(10) 171.0(18) .
N4A H3NA O2B 0.954(15) 2.273(15) 3.2249(11) 176.6(12) 1_455
N4A H4NA O2D 0.842(17) 2.201(17) 3.0088(11) 160.6(15) 1_455
O1B H1OB O3W 0.898(18) 1.760(18) 2.6566(10) 175.6(17) 2_757
N2B H1NB O1C 0.828(17) 2.212(16) 3.0145(12) 163.3(14) 2_657
N2B H2NB O1A 0.884(15) 2.225(15) 3.0950(11) 168.1(14) .
O2B H2OB N1D 0.820(18) 1.925(18) 2.7408(11) 173.5(17) 2_776
N4B H3NB O2A 0.951(15) 2.307(14) 3.2019(12) 156.5(12) 2_666
N4B H4NB O2W 0.883(18) 2.250(18) 2.9798(12) 139.9(15) .
O2C H1OC O1W 0.873(19) 1.840(19) 2.7056(10) 170.4(17) 2_676
N2C H2NC O1D 0.840(17) 2.239(16) 3.0060(12) 152.0(14) 2_676
N2C H1NC O1B 0.904(16) 2.271(16) 3.1305(12) 158.7(13) 2_657
O1C H2OC O4W 0.857(19) 1.829(19) 2.6767(11) 169.4(18) .
N4C H3NC O2B 0.858(16) 2.163(16) 3.0006(11) 165.1(14) .
O1D H1OD O3W 0.859(18) 1.863(18) 2.7107(10) 168.4(17) 2_776
N2D H2ND O1A 0.844(17) 2.310(17) 3.1145(11) 159.4(15) 2_666
O2D H2OD O2W 0.842(18) 1.835(18) 2.6613(10) 166.9(17) .
N4D H3ND O2C 0.863(17) 2.229(16) 3.0214(11) 152.5(15) 2_776
N4D H4ND O2A 0.861(16) 2.342(16) 3.1602(11) 158.9(14) 1_655
O1W H1WB N1A 0.846(18) 1.907(18) 2.7410(11) 168.7(17) 2_666
O1W H1WA N3D 0.84(2) 1.91(2) 2.7468(11) 175(2) .
O3W H3WA N3B 0.846(18) 1.925(19) 2.7625(11) 170.2(17) .
O3W H3WB N1C 0.818(19) 1.932(19) 2.7442(11) 171.6(19) .
O2W H2WA N3A 0.88(2) 1.92(2) 2.7892(11) 174(2) .
O2W H2WB N4A 0.865(18) 2.197(18) 3.0614(12) 177.7(16) 2_666
O4W H4WB N1B 0.823(19) 1.917(19) 2.7401(11) 177.2(19) 2_757
O4W H4WA O1B 0.88(2) 2.15(2) 3.0190(11) 168.1(16) .
O4W H4WA N1B 0.88(2) 2.482(19) 3.3055(12) 155.6(16) .

loop_
_geom_torsion_atom_site_label_1
_geom_torsion_atom_site_label_2
_geom_torsion_atom_site_label_3
_geom_torsion_atom_site_label_4
_geom_torsion
O1A N1A C1A N2A -1.42(15)
O1A N1A C1A C2A 177.18(8)
N1A C1A C2A C3A 61.91(14)
N2A C1A C2A C3A -119.39(12)
C1A C2A C3A C4A 175.12(10)
C2A C3A C4A C5A -178.35(9)
C3A C4A C5A N3A -123.95(9)
C3A C4A C5A N4A 55.16(12)
C4A C5A N3A O2A -177.62(7)
N4A C5A N3A O2A 3.32(13)
O1B N1B C1B N2B -1.89(13)
O1B N1B C1B C2B 176.74(7)
N1B C1B C2B C3B -101.42(10)
N2B C1B C2B C3B 77.29(11)
C1B C2B C3B C4B -172.65(9)
C2B C3B C4B C5B 177.51(9)
C3B C4B C5B N3B 39.90(15)
C3B C4B C5B N4B -141.61(11)
C4B C5B N3B O2B 175.53(9)
N4B C5B N3B O2B -2.84(15)
O1C N1C C1C N2C 0.76(13)
O1C N1C C1C C2C -175.71(8)
N1C C1C C2C C3C 104.61(10)
N2C C1C C2C C3C -72.05(11)
C1C C2C C3C C4C -177.75(7)
C2C C3C C4C C5C -175.05(7)
C3C C4C C5C N3C 117.23(9)
C3C C4C C5C N4C -63.28(11)
C4C C5C N3C O2C -178.91(7)
N4C C5C N3C O2C 1.63(12)
O1D N1D C1D N2D -1.70(12)
O1D N1D C1D C2D 179.47(7)
N1D C1D C2D C3D -117.19(9)
N2D C1D C2D C3D 63.92(11)
C1D C2D C3D C4D 174.47(7)
C2D C3D C4D C5D 175.80(7)
C3D C4D C5D N3D -105.64(9)
C3D C4D C5D N4D 71.69(10)
C4D C5D N3D O2D 178.25(7)
N4D C5D N3D O2D 1.06(12)
